data_7116510
loop_
_publ_author_name
'Katsutoshi Arai'
'Yoichi Kobayashi'
'Jiro Abe'

_publ_section_title
;
 Rational molecular designs for drastic acceleration of the color-fading
 speed of photochromic naphthopyrans
;
_journal_name_full Chem.Commun.
_journal_page_first 3057
_journal_paper_doi 10.1039/C4cc10294K
_journal_volume 51
_journal_year 2015
_chemical_formula_sum 'C29 H25 Br O2'
_chemical_formula_weight 485.40
_chemical_name_systematic 10bromo3(2isopropylphenyl)3(4methoxyphenyl)3Hbenzo[f]chromene
_chemical_properties_physical Photo-sensitive
_space_group_crystal_system monoclinic
_space_group_IT_number 14
_space_group_name_Hall '-P 2ybc'
_space_group_name_H-M_alt 'P 1 21/c 1'
_symmetry_space_group_name_Hall '-P 2ybc'
_symmetry_space_group_name_H-M 'P 1 21/c 1'
_atom_sites_solution_hydrogens geom
_audit_creation_method SHELXL-2013
_audit_update_record
;
2014-10-28 deposited with the CCDC.
2015-01-15 downloaded from the CCDC.
;
_cell_angle_alpha 90
_cell_angle_beta 92.8463(6)
_cell_angle_gamma 90
_cell_formula_units_Z 4
_cell_length_a 8.4457(4)
_cell_length_b 15.2032(7)
_cell_length_c 17.4327(8)
_cell_measurement_temperature 90
_cell_volume 2235.63(18)
_computing_structure_refinement 'SHELXL-2013 (Sheldrick, 2013)'
_diffrn_ambient_temperature 90
_diffrn_measured_fraction_theta_full 0.999
_diffrn_measured_fraction_theta_max 0.998
_diffrn_radiation_type MoK\a
_diffrn_radiation_wavelength 0.71073
_diffrn_reflns_av_R_equivalents 0.0139
_diffrn_reflns_av_unetI/netI 0.0159
_diffrn_reflns_Laue_measured_fraction_full 0.999
_diffrn_reflns_Laue_measured_fraction_max 0.998
_diffrn_reflns_limit_h_max 8
_diffrn_reflns_limit_h_min -10
_diffrn_reflns_limit_k_max 19
_diffrn_reflns_limit_k_min -18
_diffrn_reflns_limit_l_max 21
_diffrn_reflns_limit_l_min -20
_diffrn_reflns_number 11698
_diffrn_reflns_point_group_measured_fraction_full 0.999
_diffrn_reflns_point_group_measured_fraction_max 0.998
_diffrn_reflns_theta_full 25.242
_diffrn_reflns_theta_max 26.381
_diffrn_reflns_theta_min 1.778
_exptl_absorpt_coefficient_mu 1.863
_exptl_crystal_colour colorless
_exptl_crystal_density_diffrn 1.442
_exptl_crystal_description block
_exptl_crystal_F_000 1000
_exptl_crystal_preparation photochromic
_exptl_crystal_recrystallization_method 'Re-crystallisation from solvent: dichrolomethane/hexane mixed solvent'
_exptl_crystal_size_max 0.400
_exptl_crystal_size_mid 0.300
_exptl_crystal_size_min 0.300
_refine_diff_density_max 0.390
_refine_diff_density_min -0.519
_refine_diff_density_rms 0.052
_refine_ls_extinction_method none
_refine_ls_goodness_of_fit_ref 1.063
_refine_ls_hydrogen_treatment constr
_refine_ls_matrix_type full
_refine_ls_number_parameters 292
_refine_ls_number_reflns 4568
_refine_ls_number_restraints 0
_refine_ls_restrained_S_all 1.063
_refine_ls_R_factor_all 0.0256
_refine_ls_R_factor_gt 0.0234
_refine_ls_shift/su_max 0.004
_refine_ls_shift/su_mean 0.000
_refine_ls_structure_factor_coef Fsqd
_refine_ls_weighting_details 'w=1/[\s^2^(Fo^2^)+(0.0309P)^2^+1.0960P] where P=(Fo^2^+2Fc^2^)/3'
_refine_ls_weighting_scheme calc
_refine_ls_wR_factor_gt 0.0608
_refine_ls_wR_factor_ref 0.0619
_reflns_Friedel_coverage 0.000
_reflns_number_gt 4216
_reflns_number_total 4568
_reflns_threshold_expression 'I > 2\s(I)'
_cod_data_source_file c4cc10294k2.cif
_cod_data_source_block 140909_0m
_cod_database_code 7116510
_shelx_space_group_comment
;
The symmetry employed for this shelxl refinement is uniquely defined
by the following loop, which should always be used as a source of
symmetry information in preference to the above space-group names.
They are only intended as comments.
;
_shelx_estimated_absorpt_t_min 0.523
_shelx_estimated_absorpt_t_max 0.605
_shelxl_version_number 2013-3

loop_
_space_group_symop_operation_xyz
'x, y, z'
'-x, y+1/2, -z+1/2'
'-x, -y, -z'
'x, -y-1/2, z-1/2'

loop_
_atom_site_label
_atom_site_type_symbol
_atom_site_fract_x
_atom_site_fract_y
_atom_site_fract_z
_atom_site_U_iso_or_equiv
_atom_site_adp_type
_atom_site_occupancy
_atom_site_site_symmetry_order
_atom_site_calc_flag
_atom_site_refinement_flags_posn
_atom_site_refinement_flags_adp
Br1 Br 0.38417(2) 1.04998(2) 0.13524(2) 0.02928(6) Uani 1 1 d . .
O2 O 0.49515(12) 0.36048(6) 0.18640(6) 0.0193(2) Uani 1 1 d . .
O1 O 0.21515(11) 0.70794(6) 0.04481(5) 0.01414(19) Uani 1 1 d . .
C1 C 0.38362(15) 0.84567(9) 0.10788(8) 0.0157(3) Uani 1 1 d . .
H1 H 0.4640 0.8875 0.1211 0.019 Uiso 1 1 calc R U
C2 C 0.44126(15) 0.44360(8) 0.16942(8) 0.0145(3) Uani 1 1 d . .
C3 C 0.28838(16) 1.03185(9) 0.03503(8) 0.0178(3) Uani 1 1 d . .
C4 C 0.23841(15) 0.94741(9) 0.00724(8) 0.0147(3) Uani 1 1 d . .
C5 C 0.14582(16) 0.94852(9) -0.06419(8) 0.0161(3) Uani 1 1 d . .
C6 C 0.09274(15) 0.71934(8) 0.16858(7) 0.0138(3) Uani 1 1 d . .
C7 C 0.26875(15) 0.86373(9) 0.04404(7) 0.0138(3) Uani 1 1 d . .
C8 C 0.11548(16) 1.02834(10) -0.10431(8) 0.0194(3) Uani 1 1 d . .
H8 H 0.0532 1.0275 -0.1512 0.023 Uiso 1 1 calc R U
C9 C 0.08604(16) 0.78574(9) 0.22374(8) 0.0166(3) Uani 1 1 d . .
H9 H 0.1761 0.8221 0.2340 0.020 Uiso 1 1 calc R U
C10 C -0.04984(18) 0.79956(9) 0.26393(8) 0.0198(3) Uani 1 1 d . .
H10 H -0.0525 0.8453 0.3010 0.024 Uiso 1 1 calc R U
C11 C 0.47317(15) 0.48936(9) 0.10303(8) 0.0153(3) Uani 1 1 d . .
H11 H 0.5379 0.4638 0.0660 0.018 Uiso 1 1 calc R U
C12 C 0.31371(14) 0.61201(9) 0.14388(7) 0.0130(3) Uani 1 1 d . .
C13 C 0.37607(15) 0.77110(9) 0.14749(8) 0.0153(3) Uani 1 1 d . .
H13 H 0.4520 0.7598 0.1884 0.018 Uiso 1 1 calc R U
C14 C 0.28779(16) 0.56651(9) 0.21166(8) 0.0161(3) Uani 1 1 d . .
H14 H 0.2267 0.5931 0.2497 0.019 Uiso 1 1 calc R U
C15 C 0.08194(16) 0.86912(9) -0.09495(8) 0.0169(3) Uani 1 1 d . .
H15 H 0.0229 0.8702 -0.1428 0.020 Uiso 1 1 calc R U
C16 C 0.40974(15) 0.57289(9) 0.09114(8) 0.0147(3) Uani 1 1 d . .
H16 H 0.4326 0.6041 0.0458 0.018 Uiso 1 1 calc R U
C17 C 0.25980(17) 1.10781(10) -0.00581(9) 0.0209(3) Uani 1 1 d . .
H17 H 0.2986 1.1622 0.0143 0.025 Uiso 1 1 calc R U
C18 C 0.19428(15) 0.78978(9) 0.01286(8) 0.0137(3) Uani 1 1 d . .
C19 C -0.18112(17) 0.74659(10) 0.24976(8) 0.0212(3) Uani 1 1 d . .
H19 H -0.2738 0.7551 0.2776 0.025 Uiso 1 1 calc R U
C20 C -0.16958(17) 0.61953(11) 0.02643(9) 0.0239(3) Uani 1 1 d . .
H20A H -0.2754 0.6259 0.0464 0.036 Uiso 1 1 calc R U
H20B H -0.1719 0.5737 -0.0131 0.036 Uiso 1 1 calc R U
H20C H -0.1372 0.6755 0.0041 0.036 Uiso 1 1 calc R U
C21 C -0.17657(16) 0.68100(9) 0.19462(8) 0.0195(3) Uani 1 1 d . .
H21 H -0.2676 0.6453 0.1848 0.023 Uiso 1 1 calc R U
C22 C 0.34998(15) 0.48312(9) 0.22422(8) 0.0167(3) Uani 1 1 d . .
H22 H 0.3303 0.4528 0.2704 0.020 Uiso 1 1 calc R U
C23 C 0.17427(17) 1.10636(10) -0.07673(9) 0.0215(3) Uani 1 1 d . .
H23 H 0.1574 1.1591 -0.1053 0.026 Uiso 1 1 calc R U
C24 C 0.10366(15) 0.79122(9) -0.05715(8) 0.0159(3) Uani 1 1 d . .
H24 H 0.0582 0.7386 -0.0778 0.019 Uiso 1 1 calc R U
C25 C -0.04171(16) 0.66597(9) 0.15299(8) 0.0155(3) Uani 1 1 d . .
C26 C -0.09364(18) 0.50482(10) 0.12697(10) 0.0270(3) Uani 1 1 d . .
H26A H -0.0135 0.4889 0.1672 0.040 Uiso 1 1 calc R U
H26B H -0.0970 0.4597 0.0868 0.040 Uiso 1 1 calc R U
H26C H -0.1977 0.5089 0.1493 0.040 Uiso 1 1 calc R U
C27 C 0.24783(15) 0.70412(9) 0.12807(7) 0.0134(3) Uani 1 1 d . .
C28 C 0.57049(18) 0.31360(9) 0.12744(9) 0.0224(3) Uani 1 1 d . .
H28A H 0.4982 0.3096 0.0818 0.034 Uiso 1 1 calc R U
H28B H 0.5979 0.2543 0.1456 0.034 Uiso 1 1 calc R U
H28C H 0.6671 0.3447 0.1143 0.034 Uiso 1 1 calc R U
C29 C -0.05097(16) 0.59387(9) 0.09211(9) 0.0187(3) Uani 1 1 d . .
H29 H 0.0560 0.5882 0.0704 0.022 Uiso 1 1 calc R U

loop_
_atom_site_aniso_label
_atom_site_aniso_U_11
_atom_site_aniso_U_22
_atom_site_aniso_U_33
_atom_site_aniso_U_23
_atom_site_aniso_U_13
_atom_site_aniso_U_12
Br1 0.04576(11) 0.01620(9) 0.02469(9) -0.00287(6) -0.01028(7) 0.00193(6)
O2 0.0227(5) 0.0150(5) 0.0204(5) 0.0046(4) 0.0049(4) 0.0059(4)
O1 0.0175(5) 0.0128(5) 0.0117(4) 0.0007(4) -0.0024(3) 0.0011(4)
C1 0.0135(6) 0.0148(6) 0.0186(7) -0.0016(5) -0.0005(5) -0.0002(5)
C2 0.0126(6) 0.0132(6) 0.0173(7) 0.0015(5) -0.0025(5) 0.0003(5)
C3 0.0172(6) 0.0183(7) 0.0179(7) 0.0009(5) 0.0013(5) 0.0016(5)
C4 0.0133(6) 0.0153(7) 0.0157(6) 0.0021(5) 0.0044(5) 0.0019(5)
C5 0.0144(6) 0.0189(7) 0.0156(6) 0.0030(5) 0.0049(5) 0.0035(5)
C6 0.0155(6) 0.0121(6) 0.0137(6) 0.0024(5) -0.0008(5) 0.0033(5)
C7 0.0132(6) 0.0144(6) 0.0140(6) 0.0016(5) 0.0030(5) 0.0010(5)
C8 0.0188(7) 0.0230(7) 0.0167(7) 0.0060(6) 0.0039(5) 0.0053(6)
C9 0.0207(7) 0.0133(6) 0.0155(6) 0.0012(5) -0.0028(5) 0.0028(5)
C10 0.0290(7) 0.0159(7) 0.0144(6) 0.0003(5) 0.0006(5) 0.0079(6)
C11 0.0149(6) 0.0166(7) 0.0144(6) -0.0014(5) 0.0021(5) 0.0011(5)
C12 0.0106(6) 0.0136(6) 0.0146(6) -0.0004(5) -0.0017(5) -0.0007(5)
C13 0.0142(6) 0.0155(6) 0.0159(6) -0.0016(5) -0.0031(5) 0.0011(5)
C14 0.0149(6) 0.0192(7) 0.0144(6) -0.0003(5) 0.0016(5) 0.0026(5)
C15 0.0154(6) 0.0231(7) 0.0123(6) 0.0015(5) 0.0012(5) 0.0029(5)
C16 0.0156(6) 0.0155(6) 0.0132(6) 0.0020(5) 0.0007(5) -0.0011(5)
C17 0.0207(7) 0.0152(7) 0.0271(8) 0.0017(6) 0.0046(6) 0.0003(5)
C18 0.0128(6) 0.0142(6) 0.0143(6) 0.0019(5) 0.0029(5) 0.0027(5)
C19 0.0211(7) 0.0219(7) 0.0210(7) 0.0049(6) 0.0064(5) 0.0085(6)
C20 0.0186(7) 0.0276(8) 0.0252(8) -0.0040(6) -0.0017(6) -0.0032(6)
C21 0.0162(6) 0.0171(7) 0.0251(7) 0.0041(6) 0.0017(5) 0.0018(5)
C22 0.0161(6) 0.0192(7) 0.0147(6) 0.0043(5) 0.0021(5) 0.0014(5)
C23 0.0224(7) 0.0182(7) 0.0245(7) 0.0083(6) 0.0069(6) 0.0047(6)
C24 0.0153(6) 0.0181(7) 0.0143(6) -0.0015(5) 0.0010(5) 0.0013(5)
C25 0.0159(6) 0.0129(6) 0.0176(6) 0.0021(5) -0.0010(5) 0.0031(5)
C26 0.0239(7) 0.0150(7) 0.0416(9) -0.0021(6) -0.0027(6) -0.0016(6)
C27 0.0155(6) 0.0136(6) 0.0109(6) 0.0001(5) -0.0013(5) 0.0003(5)
C28 0.0272(7) 0.0144(7) 0.0262(8) 0.0006(6) 0.0062(6) 0.0047(6)
C29 0.0141(6) 0.0152(7) 0.0266(7) -0.0047(6) -0.0003(5) -0.0004(5)

loop_
_atom_type_symbol
_atom_type_description
_atom_type_scat_dispersion_real
_atom_type_scat_dispersion_imag
_atom_type_scat_source
C C 0.0033 0.0016 'International Tables Vol C Tables 4.2.6.8 and 6.1.1.4'
H H 0.0000 0.0000 'International Tables Vol C Tables 4.2.6.8 and 6.1.1.4'
O O 0.0106 0.0060 'International Tables Vol C Tables 4.2.6.8 and 6.1.1.4'
Br Br -0.2901 2.4595 'International Tables Vol C Tables 4.2.6.8 and 6.1.1.4'

loop_
_geom_angle_atom_site_label_1
_geom_angle_atom_site_label_2
_geom_angle_atom_site_label_3
_geom_angle
C2 O2 C28 117.41(11)
C18 O1 C27 116.91(10)
C13 C1 C7 120.45(12)
C13 C1 H1 119.8
C7 C1 H1 119.8
O2 C2 C11 124.47(12)
O2 C2 C22 116.02(12)
C11 C2 C22 119.51(12)
C17 C3 C4 122.63(13)
C17 C3 Br1 114.15(11)
C4 C3 Br1 123.03(10)
C3 C4 C5 114.97(12)
C3 C4 C7 126.79(13)
C5 C4 C7 118.22(12)
C15 C5 C8 119.11(13)
C15 C5 C4 119.90(12)
C8 C5 C4 120.98(13)
C9 C6 C25 119.23(12)
C9 C6 C27 119.33(12)
C25 C6 C27 121.42(12)
C18 C7 C4 118.30(12)
C18 C7 C1 114.59(12)
C4 C7 C1 126.83(12)
C23 C8 C5 121.11(14)
C23 C8 H8 119.4
C5 C8 H8 119.4
C10 C9 C6 121.25(13)
C10 C9 H9 119.4
C6 C9 H9 119.4
C19 C10 C9 119.78(13)
C19 C10 H10 120.1
C9 C10 H10 120.1
C2 C11 C16 119.53(12)
C2 C11 H11 120.2
C16 C11 H11 120.2
C16 C12 C14 117.99(12)
C16 C12 C27 119.51(12)
C14 C12 C27 122.43(12)
C1 C13 C27 120.64(12)
C1 C13 H13 119.7
C27 C13 H13 119.7
C22 C14 C12 120.87(12)
C22 C14 H14 119.6
C12 C14 H14 119.6
C24 C15 C5 121.18(13)
C24 C15 H15 119.4
C5 C15 H15 119.4
C12 C16 C11 121.71(12)
C12 C16 H16 119.1
C11 C16 H16 119.1
C3 C17 C23 120.96(14)
C3 C17 H17 119.5
C23 C17 H17 119.5
O1 C18 C7 122.02(12)
O1 C18 C24 114.81(12)
C7 C18 C24 122.94(12)
C10 C19 C21 119.54(13)
C10 C19 H19 120.2
C21 C19 H19 120.2
C29 C20 H20A 109.5
C29 C20 H20B 109.5
H20A C20 H20B 109.5
C29 C20 H20C 109.5
H20A C20 H20C 109.5
H20B C20 H20C 109.5
C19 C21 C25 121.88(13)
C19 C21 H21 119.1
C25 C21 H21 119.1
C14 C22 C2 120.30(12)
C14 C22 H22 119.9
C2 C22 H22 119.9
C8 C23 C17 119.18(13)
C8 C23 H23 120.4
C17 C23 H23 120.4
C15 C24 C18 119.13(13)
C15 C24 H24 120.4
C18 C24 H24 120.4
C21 C25 C6 118.31(13)
C21 C25 C29 117.60(12)
C6 C25 C29 124.07(12)
C29 C26 H26A 109.5
C29 C26 H26B 109.5
H26A C26 H26B 109.5
C29 C26 H26C 109.5
H26A C26 H26C 109.5
H26B C26 H26C 109.5
O1 C27 C13 107.01(10)
O1 C27 C12 105.32(10)
C13 C27 C12 109.06(10)
O1 C27 C6 109.05(10)
C13 C27 C6 114.40(11)
C12 C27 C6 111.51(10)
O2 C28 H28A 109.5
O2 C28 H28B 109.5
H28A C28 H28B 109.5
O2 C28 H28C 109.5
H28A C28 H28C 109.5
H28B C28 H28C 109.5
C25 C29 C20 110.22(11)
C25 C29 C26 111.32(12)
C20 C29 C26 111.26(12)
C25 C29 H29 108.0
C20 C29 H29 108.0
C26 C29 H29 108.0

loop_
_geom_bond_atom_site_label_1
_geom_bond_atom_site_label_2
_geom_bond_distance
Br1 C3 1.9084(14)
O2 C2 1.3706(16)
O2 C28 1.4262(17)
O1 C18 1.3709(16)
O1 C27 1.4651(15)
C1 C13 1.331(2)
C1 C7 1.4656(18)
C1 H1 0.9500
C2 C11 1.3881(19)
C2 C22 1.3933(19)
C3 C17 1.372(2)
C3 C4 1.4285(19)
C4 C5 1.437(2)
C4 C7 1.4420(18)
C5 C15 1.417(2)
C5 C8 1.4177(19)
C6 C9 1.3973(19)
C6 C25 1.4110(19)
C6 C27 1.5361(18)
C7 C18 1.3861(19)
C8 C23 1.364(2)
C8 H8 0.9500
C9 C10 1.390(2)
C9 H9 0.9500
C10 C19 1.383(2)
C10 H10 0.9500
C11 C16 1.3899(19)
C11 H11 0.9500
C12 C16 1.3895(18)
C12 C14 1.3958(19)
C12 C27 1.5269(18)
C13 C27 1.5127(18)
C13 H13 0.9500
C14 C22 1.3855(19)
C14 H14 0.9500
C15 C24 1.363(2)
C15 H15 0.9500
C16 H16 0.9500
C17 C23 1.401(2)
C17 H17 0.9500
C18 C24 1.4082(19)
C19 C21 1.387(2)
C19 H19 0.9500
C20 C29 1.534(2)
C20 H20A 0.9800
C20 H20B 0.9800
C20 H20C 0.9800
C21 C25 1.3993(19)
C21 H21 0.9500
C22 H22 0.9500
C23 H23 0.9500
C24 H24 0.9500
C25 C29 1.5251(19)
C26 C29 1.534(2)
C26 H26A 0.9800
C26 H26B 0.9800
C26 H26C 0.9800
C28 H28A 0.9800
C28 H28B 0.9800
C28 H28C 0.9800
C29 H29 1.0000
